data_4065007
loop_
_publ_author_name
'Zhang, Wei-Qiang'
'Atkin, Anthony J.'
'Fairlamb, Ian J. S.'
'Whitwood, Adrian C.'
'Lynam, Jason M.'

_publ_section_title
;
 Synthesis and Reactivity of Molybdenum Complexes Containing
 Functionalized Alkynyl Ligands: A Photochemically Activated CO-Releasing
 Molecule (PhotoCO-RM)
;
_journal_issue 17
_journal_name_full Organometallics
_journal_page_first 4643
_journal_paper_doi 10.1021/om200495h
_journal_volume 30
_journal_year 2011
_chemical_formula_moiety 'C19 H24 Mo N2 O3'
_chemical_formula_sum 'C19 H24 Mo N2 O3'
_chemical_formula_weight 424.34
_chemical_name_systematic
; 
 ? 
;
_space_group_IT_number 2
_symmetry_cell_setting triclinic
_symmetry_space_group_name_Hall '-P 1'
_symmetry_space_group_name_H-M 'P -1'
_atom_sites_solution_hydrogens geom
_atom_sites_solution_primary direct
_atom_sites_solution_secondary difmap
_audit_creation_method SHELXL-97
_cell_angle_alpha 75.001(2)
_cell_angle_beta 74.407(2)
_cell_angle_gamma 83.552(2)
_cell_formula_units_Z 2
_cell_length_a 8.2474(11)
_cell_length_b 10.4284(14)
_cell_length_c 10.9979(15)
_cell_measurement_reflns_used 7337
_cell_measurement_temperature 110(2)
_cell_measurement_theta_max 28.34
_cell_measurement_theta_min 2.47
_cell_volume 879.1(2)
_computing_cell_refinement 'Bruker SMART'
_computing_data_collection 'Bruker SMART'
_computing_data_reduction 'Bruker SAINT'
_computing_molecular_graphics 'Bruker SHELXTL'
_computing_publication_material 'Bruker SHELXTL'
_computing_structure_refinement 'SHELXL-97 (Sheldrick, 1997)'
_computing_structure_solution 'SHELXS-97 (Sheldrick, 1997)'
_diffrn_ambient_temperature 110(2)
_diffrn_measured_fraction_theta_full 0.982
_diffrn_measured_fraction_theta_max 0.982
_diffrn_measurement_device_type 'CCD area detector'
_diffrn_measurement_method 'phi and omega scans'
_diffrn_radiation_monochromator graphite
_diffrn_radiation_source 'fine-focus sealed tube'
_diffrn_radiation_type MoK\a
_diffrn_radiation_wavelength 0.71073
_diffrn_reflns_av_R_equivalents 0.0119
_diffrn_reflns_av_sigmaI/netI 0.0166
_diffrn_reflns_limit_h_max 11
_diffrn_reflns_limit_h_min -11
_diffrn_reflns_limit_k_max 13
_diffrn_reflns_limit_k_min -13
_diffrn_reflns_limit_l_max 14
_diffrn_reflns_limit_l_min -14
_diffrn_reflns_number 9054
_diffrn_reflns_theta_full 28.38
_diffrn_reflns_theta_max 28.38
_diffrn_reflns_theta_min 1.98
_exptl_absorpt_coefficient_mu 0.767
_exptl_absorpt_correction_T_max 0.885
_exptl_absorpt_correction_T_min 0.791
_exptl_absorpt_correction_type multi-scan
_exptl_absorpt_process_details 'SADABS v2.10; (Sheldrick)'
_exptl_crystal_colour yellow
_exptl_crystal_density_diffrn 1.603
_exptl_crystal_density_method 'not measured'
_exptl_crystal_description needle
_exptl_crystal_F_000 436
_exptl_crystal_size_max 0.35
_exptl_crystal_size_mid 0.22
_exptl_crystal_size_min 0.16
_refine_diff_density_max 0.650
_refine_diff_density_min -0.371
_refine_diff_density_rms 0.058
_refine_ls_extinction_method none
_refine_ls_goodness_of_fit_ref 1.065
_refine_ls_hydrogen_treatment mixed
_refine_ls_matrix_type full
_refine_ls_number_parameters 238
_refine_ls_number_reflns 4322
_refine_ls_number_restraints 0
_refine_ls_restrained_S_all 1.065
_refine_ls_R_factor_all 0.0197
_refine_ls_R_factor_gt 0.0189
_refine_ls_shift/su_max 0.001
_refine_ls_shift/su_mean 0.000
_refine_ls_structure_factor_coef Fsqd
_refine_ls_weighting_details 'calc w=1/[\s^2^(Fo^2^)+(0.0212P)^2^+0.5587P] where P=(Fo^2^+2Fc^2^)/3'
_refine_ls_weighting_scheme calc
_refine_ls_wR_factor_gt 0.0473
_refine_ls_wR_factor_ref 0.0478
_reflns_number_gt 4191
_reflns_number_total 4322
_reflns_threshold_expression >2sigma(I)
_cod_data_source_file om200495h_si_001.cif
_cod_data_source_block Complex5c
_cod_depositor_comments
;
The following automatic conversions were performed:

'_symmetry_cell_setting' value 'Triclinic' changed to 'triclinic'
according to /home/saulius/struct/CIF-dictionaries/cif_core.dic
dictionary named 'cif_core.dic' version 2.4.1 from 2010-06-29.

Automatic conversion script
Id: cif_fix_values 1715 2011-07-08 13:25:40Z adriana 
;
_cod_original_sg_symbol_H-M P-1
_cod_database_code 4065007

loop_
_symmetry_equiv_pos_as_xyz
'x, y, z'
'-x, -y, -z'

loop_
_atom_site_label
_atom_site_type_symbol
_atom_site_fract_x
_atom_site_fract_y
_atom_site_fract_z
_atom_site_U_iso_or_equiv
_atom_site_adp_type
_atom_site_occupancy
_atom_site_symmetry_multiplicity
_atom_site_calc_flag
_atom_site_refinement_flags
C1 C 0.71224(18) 0.32859(15) 0.11860(13) 0.0190(3) Uani 1 1 d .
H1 H 0.8039 0.3845 0.0557 0.023 Uiso 1 1 d R
C2 C 0.55036(18) 0.37516(15) 0.17972(14) 0.0192(3) Uani 1 1 d .
H2 H 0.5090 0.4703 0.1686 0.023 Uiso 1 1 d R
C3 C 0.45303(18) 0.26401(15) 0.25255(14) 0.0201(3) Uani 1 1 d .
H3 H 0.3310 0.2675 0.2988 0.024 Uiso 1 1 d R
C4 C 0.55303(19) 0.14723(15) 0.23617(15) 0.0211(3) Uani 1 1 d .
H4 H 0.5130 0.0545 0.2668 0.025 Uiso 1 1 d R
C5 C 0.71363(19) 0.18700(15) 0.15332(14) 0.0205(3) Uani 1 1 d .
H5 H 0.8060 0.1262 0.1171 0.025 Uiso 1 1 d R
C6 C 0.52208(18) 0.23551(14) 0.51734(14) 0.0180(3) Uani 1 1 d .
C7 C 0.74112(17) 0.08047(14) 0.45221(13) 0.0161(3) Uani 1 1 d .
C8 C 0.73772(18) 0.45443(13) 0.37088(14) 0.0163(3) Uani 1 1 d .
H8A H 0.769(2) 0.4988(17) 0.2825(17) 0.015(4) Uiso 1 1 d .
H8B H 0.665(2) 0.5042(18) 0.4260(18) 0.020(4) Uiso 1 1 d .
C9 C 0.86465(17) 0.36902(13) 0.41981(13) 0.0140(2) Uani 1 1 d .
C10 C 0.95888(16) 0.28490(13) 0.33680(13) 0.0137(2) Uani 1 1 d .
H10 H 1.017(2) 0.2139(18) 0.3773(17) 0.019(4) Uiso 1 1 d .
C11 C 1.04781(16) 0.34413(13) 0.19908(13) 0.0144(2) Uani 1 1 d .
C12 C 0.98412(18) 0.24312(14) 0.60283(14) 0.0184(3) Uani 1 1 d .
H12A H 1.1041 0.2513 0.5548 0.022 Uiso 1 1 calc R
H12B H 0.9477 0.1549 0.6057 0.022 Uiso 1 1 calc R
C13 C 0.95629(19) 0.26382(15) 0.73938(14) 0.0207(3) Uani 1 1 d .
H13A H 0.9734 0.1793 0.8018 0.025 Uiso 1 1 calc R
H13B H 1.0331 0.3296 0.7408 0.025 Uiso 1 1 calc R
C14 C 0.7731(2) 0.31558(16) 0.77030(14) 0.0237(3) Uani 1 1 d .
H14A H 0.7503 0.3642 0.8399 0.028 Uiso 1 1 calc R
H14B H 0.6951 0.2421 0.7973 0.028 Uiso 1 1 calc R
C15 C 0.75664(19) 0.40872(15) 0.64120(14) 0.0199(3) Uani 1 1 d .
H15A H 0.6407 0.4110 0.6307 0.024 Uiso 1 1 calc R
H15B H 0.7856 0.5001 0.6352 0.024 Uiso 1 1 calc R
C16 C 1.14139(17) 0.11072(13) 0.17384(13) 0.0163(3) Uani 1 1 d .
H16A H 1.0284 0.0764 0.2197 0.020 Uiso 1 1 calc R
H16B H 1.2186 0.0796 0.2317 0.020 Uiso 1 1 calc R
C17 C 1.2093(2) 0.06861(15) 0.04557(15) 0.0234(3) Uani 1 1 d .
H17A H 1.1172 0.0651 0.0046 0.028 Uiso 1 1 calc R
H17B H 1.2700 -0.0194 0.0588 0.028 Uiso 1 1 calc R
C18 C 1.3294(2) 0.17805(16) -0.03684(15) 0.0253(3) Uani 1 1 d .
H18A H 1.3486 0.1827 -0.1307 0.030 Uiso 1 1 calc R
H18B H 1.4391 0.1631 -0.0137 0.030 Uiso 1 1 calc R
C19 C 1.23662(19) 0.30451(15) -0.00266(13) 0.0204(3) Uani 1 1 d .
H19A H 1.3170 0.3697 -0.0056 0.024 Uiso 1 1 calc R
H19B H 1.1649 0.3463 -0.0628 0.024 Uiso 1 1 calc R
Mo1 Mo 0.680193(13) 0.251351(10) 0.346744(10) 0.01257(4) Uani 1 1 d .
N1 N 0.87814(15) 0.35042(12) 0.54302(11) 0.0159(2) Uani 1 1 d .
N2 N 1.13366(15) 0.25611(11) 0.13054(11) 0.0157(2) Uani 1 1 d .
O1 O 0.42557(15) 0.21740(12) 0.61788(11) 0.0272(2) Uani 1 1 d .
O2 O 0.76988(14) -0.02155(10) 0.51763(11) 0.0235(2) Uani 1 1 d .
O3 O 1.05081(13) 0.46501(10) 0.14858(10) 0.0188(2) Uani 1 1 d .

loop_
_atom_site_aniso_label
_atom_site_aniso_U_11
_atom_site_aniso_U_22
_atom_site_aniso_U_33
_atom_site_aniso_U_23
_atom_site_aniso_U_13
_atom_site_aniso_U_12
C1 0.0187(6) 0.0256(7) 0.0123(6) -0.0017(5) -0.0050(5) -0.0038(5)
C2 0.0204(7) 0.0209(7) 0.0171(6) -0.0013(5) -0.0094(5) 0.0000(5)
C3 0.0156(6) 0.0267(7) 0.0191(7) -0.0028(6) -0.0076(5) -0.0033(5)
C4 0.0246(7) 0.0203(7) 0.0225(7) -0.0041(6) -0.0120(6) -0.0057(6)
C5 0.0211(7) 0.0258(7) 0.0188(7) -0.0104(6) -0.0083(5) 0.0014(6)
C6 0.0190(6) 0.0156(6) 0.0195(7) -0.0040(5) -0.0049(5) -0.0007(5)
C7 0.0139(6) 0.0182(6) 0.0167(6) -0.0056(5) -0.0026(5) -0.0022(5)
C8 0.0179(6) 0.0140(6) 0.0173(6) -0.0038(5) -0.0049(5) -0.0004(5)
C9 0.0152(6) 0.0127(6) 0.0147(6) -0.0028(5) -0.0037(5) -0.0038(5)
C10 0.0142(6) 0.0134(6) 0.0133(6) -0.0021(5) -0.0041(5) -0.0011(5)
C11 0.0127(6) 0.0168(6) 0.0145(6) -0.0029(5) -0.0048(5) -0.0026(5)
C12 0.0213(7) 0.0184(6) 0.0170(6) -0.0042(5) -0.0082(5) 0.0012(5)
C13 0.0248(7) 0.0230(7) 0.0165(6) -0.0044(5) -0.0080(5) -0.0033(6)
C14 0.0253(7) 0.0304(8) 0.0154(7) -0.0066(6) -0.0029(5) -0.0043(6)
C15 0.0211(7) 0.0225(7) 0.0174(6) -0.0093(5) -0.0036(5) 0.0013(5)
C16 0.0169(6) 0.0154(6) 0.0162(6) -0.0035(5) -0.0033(5) -0.0009(5)
C17 0.0271(8) 0.0223(7) 0.0200(7) -0.0088(6) -0.0014(6) -0.0005(6)
C18 0.0268(8) 0.0276(8) 0.0175(7) -0.0070(6) 0.0022(6) 0.0001(6)
C19 0.0223(7) 0.0218(7) 0.0131(6) -0.0015(5) 0.0004(5) -0.0028(5)
Mo1 0.01239(6) 0.01286(6) 0.01204(6) -0.00214(4) -0.00289(4) -0.00117(4)
N1 0.0171(5) 0.0172(5) 0.0146(5) -0.0056(4) -0.0049(4) 0.0014(4)
N2 0.0171(5) 0.0151(5) 0.0124(5) -0.0018(4) -0.0006(4) -0.0017(4)
O1 0.0271(6) 0.0301(6) 0.0193(5) -0.0058(4) 0.0029(4) -0.0026(5)
O2 0.0267(6) 0.0173(5) 0.0238(5) 0.0000(4) -0.0069(4) 0.0002(4)
O3 0.0217(5) 0.0148(5) 0.0177(5) -0.0014(4) -0.0028(4) -0.0032(4)

loop_
_atom_type_symbol
_atom_type_description
_atom_type_scat_dispersion_real
_atom_type_scat_dispersion_imag
_atom_type_scat_source
C C 0.0033 0.0016 'International Tables Vol C Tables 4.2.6.8 and 6.1.1.4'
H H 0.0000 0.0000 'International Tables Vol C Tables 4.2.6.8 and 6.1.1.4'
Mo Mo -1.6832 0.6857 'International Tables Vol C Tables 4.2.6.8 and 6.1.1.4'
N N 0.0061 0.0033 'International Tables Vol C Tables 4.2.6.8 and 6.1.1.4'
O O 0.0106 0.0060 'International Tables Vol C Tables 4.2.6.8 and 6.1.1.4'

loop_
_geom_angle_atom_site_label_1
_geom_angle_atom_site_label_2
_geom_angle_atom_site_label_3
_geom_angle
C2 C1 C5 107.19(13)
C2 C1 Mo1 73.08(8)
C5 C1 Mo1 70.55(8)
C2 C1 H1 126.2
C5 C1 H1 126.3
Mo1 C1 H1 126.3
C1 C2 C3 108.66(13)
C1 C2 Mo1 72.31(8)
C3 C2 Mo1 71.04(8)
C1 C2 H2 125.7
C3 C2 H2 125.5
Mo1 C2 H2 125.7
C4 C3 C2 108.16(13)
C4 C3 Mo1 71.24(8)
C2 C3 Mo1 74.13(8)
C4 C3 H3 125.7
C2 C3 H3 125.8
Mo1 C3 H3 125.8
C3 C4 C5 107.59(13)
C3 C4 Mo1 73.47(8)
C5 C4 Mo1 72.56(8)
C3 C4 H4 125.9
C5 C4 H4 126.0
Mo1 C4 H4 125.9
C1 C5 C4 108.39(13)
C1 C5 Mo1 74.23(8)
C4 C5 Mo1 71.72(8)
C1 C5 H5 125.7
C4 C5 H5 125.5
Mo1 C5 H5 125.7
O1 C6 Mo1 175.14(12)
O2 C7 Mo1 176.99(12)
C9 C8 Mo1 78.30(8)
C9 C8 H8A 116.0(10)
Mo1 C8 H8A 98.5(10)
C9 C8 H8B 117.9(11)
Mo1 C8 H8B 125.0(11)
H8A C8 H8B 115.1(15)
N1 C9 C8 122.83(12)
N1 C9 C10 121.31(12)
C8 C9 C10 114.94(12)
N1 C9 Mo1 126.35(9)
C8 C9 Mo1 67.21(7)
C10 C9 Mo1 67.70(7)
C9 C10 C11 120.45(12)
C9 C10 Mo1 77.34(8)
C11 C10 Mo1 109.15(8)
C9 C10 H10 114.7(11)
C11 C10 H10 113.8(11)
Mo1 C10 H10 116.3(11)
O3 C11 N2 120.33(12)
O3 C11 C10 124.20(12)
N2 C11 C10 115.43(12)
N1 C12 C13 103.16(11)
N1 C12 H12A 111.1
C13 C12 H12A 111.1
N1 C12 H12B 111.1
C13 C12 H12B 111.1
H12A C12 H12B 109.1
C14 C13 C12 102.96(11)
C14 C13 H13A 111.2
C12 C13 H13A 111.2
C14 C13 H13B 111.2
C12 C13 H13B 111.2
H13A C13 H13B 109.1
C13 C14 C15 103.01(12)
C13 C14 H14A 111.2
C15 C14 H14A 111.2
C13 C14 H14B 111.2
C15 C14 H14B 111.2
H14A C14 H14B 109.1
N1 C15 C14 103.74(12)
N1 C15 H15A 111.0
C14 C15 H15A 111.0
N1 C15 H15B 111.0
C14 C15 H15B 111.0
H15A C15 H15B 109.0
N2 C16 C17 102.32(11)
N2 C16 H16A 111.3
C17 C16 H16A 111.3
N2 C16 H16B 111.3
C17 C16 H16B 111.3
H16A C16 H16B 109.2
C16 C17 C18 103.09(12)
C16 C17 H17A 111.1
C18 C17 H17A 111.1
C16 C17 H17B 111.1
C18 C17 H17B 111.1
H17A C17 H17B 109.1
C17 C18 C19 103.44(12)
C17 C18 H18A 111.1
C19 C18 H18A 111.1
C17 C18 H18B 111.1
C19 C18 H18B 111.1
H18A C18 H18B 109.0
N2 C19 C18 103.25(11)
N2 C19 H19A 111.1
C18 C19 H19A 111.1
N2 C19 H19B 111.1
C18 C19 H19B 111.1
H19A C19 H19B 109.1
C7 Mo1 C6 74.83(6)
C7 Mo1 C8 123.63(5)
C6 Mo1 C8 85.27(5)
C7 Mo1 C4 91.39(5)
C6 Mo1 C4 104.48(6)
C8 Mo1 C4 144.93(5)
C7 Mo1 C5 98.18(6)
C6 Mo1 C5 140.13(6)
C8 Mo1 C5 127.53(5)
C4 Mo1 C5 35.73(5)
C7 Mo1 C10 79.61(5)
C6 Mo1 C10 115.76(5)
C8 Mo1 C10 62.66(5)
C4 Mo1 C10 134.28(5)
C5 Mo1 C10 100.88(5)
C7 Mo1 C3 118.69(5)
C6 Mo1 C3 89.75(6)
C8 Mo1 C3 113.25(5)
C4 Mo1 C3 35.29(5)
C5 Mo1 C3 58.69(5)
C10 Mo1 C3 152.68(5)
C7 Mo1 C1 131.48(5)
C6 Mo1 C1 144.74(5)
C8 Mo1 C1 93.64(5)
C4 Mo1 C1 58.97(5)
C5 Mo1 C1 35.22(5)
C10 Mo1 C1 94.40(5)
C3 Mo1 C1 58.34(5)
C7 Mo1 C2 149.71(5)
C6 Mo1 C2 110.34(6)
C8 Mo1 C2 86.64(5)
C4 Mo1 C2 58.32(5)
C5 Mo1 C2 58.00(5)
C10 Mo1 C2 120.44(5)
C3 Mo1 C2 34.83(5)
C1 Mo1 C2 34.61(5)
C7 Mo1 C9 91.73(5)
C6 Mo1 C9 88.09(5)
C8 Mo1 C9 34.49(4)
C4 Mo1 C9 167.43(5)
C5 Mo1 C9 131.71(5)
C10 Mo1 C9 34.95(4)
C3 Mo1 C9 147.73(5)
C1 Mo1 C9 110.50(5)
C2 Mo1 C9 117.84(5)
C9 N1 C12 123.14(11)
C9 N1 C15 123.26(12)
C12 N1 C15 111.54(11)
C11 N2 C16 127.54(11)
C11 N2 C19 119.86(11)
C16 N2 C19 112.59(11)

loop_
_geom_bond_atom_site_label_1
_geom_bond_atom_site_label_2
_geom_bond_distance
C1 C2 1.418(2)
C1 C5 1.426(2)
C1 Mo1 2.3790(14)
C1 H1 0.9998
C2 C3 1.419(2)
C2 Mo1 2.3890(14)
C2 H2 0.9999
C3 C4 1.416(2)
C3 Mo1 2.3490(14)
C3 H3 0.9998
C4 C5 1.427(2)
C4 Mo1 2.3201(14)
C4 H4 0.9999
C5 Mo1 2.3311(14)
C5 H5 1.0000
C6 O1 1.1595(18)
C6 Mo1 1.9546(14)
C7 O2 1.1596(18)
C7 Mo1 1.9534(14)
C8 C9 1.4227(19)
C8 Mo1 2.3162(14)
C8 H8A 0.941(17)
C8 H8B 0.947(18)
C9 N1 1.3513(17)
C9 C10 1.4446(18)
C9 Mo1 2.4602(13)
C10 C11 1.4946(18)
C10 Mo1 2.3330(13)
C10 H10 0.918(18)
C11 O3 1.2391(17)
C11 N2 1.3554(17)
C12 N1 1.4687(17)
C12 C13 1.5252(19)
C12 H12A 0.9900
C12 H12B 0.9900
C13 C14 1.525(2)
C13 H13A 0.9900
C13 H13B 0.9900
C14 C15 1.529(2)
C14 H14A 0.9900
C14 H14B 0.9900
C15 N1 1.4701(17)
C15 H15A 0.9900
C15 H15B 0.9900
C16 N2 1.4665(17)
C16 C17 1.5288(19)
C16 H16A 0.9900
C16 H16B 0.9900
C17 C18 1.530(2)
C17 H17A 0.9900
C17 H17B 0.9900
C18 C19 1.530(2)
C18 H18A 0.9900
C18 H18B 0.9900
C19 N2 1.4720(17)
C19 H19A 0.9900
C19 H19B 0.9900

loop_
_geom_torsion_atom_site_label_1
_geom_torsion_atom_site_label_2
_geom_torsion_atom_site_label_3
_geom_torsion_atom_site_label_4
_geom_torsion
C5 C1 C2 C3 0.60(16)
Mo1 C1 C2 C3 -62.12(10)
C5 C1 C2 Mo1 62.72(9)
C1 C2 C3 C4 -0.64(16)
Mo1 C2 C3 C4 -63.57(10)
C1 C2 C3 Mo1 62.93(10)
C2 C3 C4 C5 0.43(16)
Mo1 C3 C4 C5 -65.03(10)
C2 C3 C4 Mo1 65.46(10)
C2 C1 C5 C4 -0.33(15)
Mo1 C1 C5 C4 64.06(10)
C2 C1 C5 Mo1 -64.39(10)
C3 C4 C5 C1 -0.06(16)
Mo1 C4 C5 C1 -65.69(10)
C3 C4 C5 Mo1 65.64(10)
Mo1 C8 C9 N1 -119.60(12)
Mo1 C8 C9 C10 49.52(10)
N1 C9 C10 C11 -135.03(13)
C8 C9 C10 C11 55.67(17)
Mo1 C9 C10 C11 104.95(12)
N1 C9 C10 Mo1 120.02(12)
C8 C9 C10 Mo1 -49.28(11)
C9 C10 C11 O3 1.8(2)
Mo1 C10 C11 O3 88.03(14)
C9 C10 C11 N2 179.36(12)
Mo1 C10 C11 N2 -94.37(12)
N1 C12 C13 C14 33.80(14)
C12 C13 C14 C15 -39.58(14)
C13 C14 C15 N1 29.88(14)
N2 C16 C17 C18 34.46(14)
C16 C17 C18 C19 -39.17(15)
C17 C18 C19 N2 28.04(15)
C9 C8 Mo1 C7 25.27(10)
C9 C8 Mo1 C6 93.53(9)
C9 C8 Mo1 C4 -157.88(9)
C9 C8 Mo1 C5 -111.32(9)
C9 C8 Mo1 C10 -28.74(7)
C9 C8 Mo1 C3 -178.78(8)
C9 C8 Mo1 C1 -121.81(8)
C9 C8 Mo1 C2 -155.72(8)
C3 C4 Mo1 C7 142.82(9)
C5 C4 Mo1 C7 -102.11(9)
C3 C4 Mo1 C6 68.12(10)
C5 C4 Mo1 C6 -176.80(9)
C3 C4 Mo1 C8 -34.56(14)
C5 C4 Mo1 C8 80.51(12)
C3 C4 Mo1 C5 -115.07(12)
C3 C4 Mo1 C10 -140.38(9)
C5 C4 Mo1 C10 -25.30(12)
C5 C4 Mo1 C3 115.07(12)
C3 C4 Mo1 C1 -77.85(9)
C5 C4 Mo1 C1 37.22(8)
C3 C4 Mo1 C2 -37.10(8)
C5 C4 Mo1 C2 77.98(9)
C3 C4 Mo1 C9 -112.9(2)
C5 C4 Mo1 C9 2.2(3)
C1 C5 Mo1 C7 -163.05(8)
C4 C5 Mo1 C7 80.93(9)
C1 C5 Mo1 C6 120.85(10)
C4 C5 Mo1 C6 4.83(13)
C1 C5 Mo1 C8 -18.37(11)
C4 C5 Mo1 C8 -134.39(9)
C1 C5 Mo1 C4 116.02(12)
C1 C5 Mo1 C10 -82.14(9)
C4 C5 Mo1 C10 161.84(8)
C1 C5 Mo1 C3 78.25(9)
C4 C5 Mo1 C3 -37.77(8)
C4 C5 Mo1 C1 -116.02(12)
C1 C5 Mo1 C2 37.09(8)
C4 C5 Mo1 C2 -78.93(9)
C1 C5 Mo1 C9 -63.33(10)
C4 C5 Mo1 C9 -179.35(8)
C9 C10 Mo1 C7 -108.40(8)
C11 C10 Mo1 C7 133.45(10)
C9 C10 Mo1 C6 -40.97(9)
C11 C10 Mo1 C6 -159.12(9)
C9 C10 Mo1 C8 28.37(7)
C11 C10 Mo1 C8 -89.78(9)
C9 C10 Mo1 C4 169.89(8)
C11 C10 Mo1 C4 51.74(12)
C9 C10 Mo1 C5 155.16(8)
C11 C10 Mo1 C5 37.01(10)
C9 C10 Mo1 C3 116.50(11)
C11 C10 Mo1 C3 -1.65(16)
C9 C10 Mo1 C1 120.20(8)
C11 C10 Mo1 C1 2.05(9)
C9 C10 Mo1 C2 96.02(8)
C11 C10 Mo1 C2 -22.13(11)
C11 C10 Mo1 C9 -118.15(12)
C4 C3 Mo1 C7 -43.53(10)
C2 C3 Mo1 C7 -159.55(9)
C4 C3 Mo1 C6 -116.04(9)
C2 C3 Mo1 C6 127.94(9)
C4 C3 Mo1 C8 159.22(9)
C2 C3 Mo1 C8 43.20(10)
C2 C3 Mo1 C4 -116.02(13)
C4 C3 Mo1 C5 38.25(9)
C2 C3 Mo1 C5 -77.78(9)
C4 C3 Mo1 C10 84.15(13)
C2 C3 Mo1 C10 -31.88(15)
C4 C3 Mo1 C1 79.81(9)
C2 C3 Mo1 C1 -36.22(8)
C4 C3 Mo1 C2 116.02(13)
C4 C3 Mo1 C9 157.93(9)
C2 C3 Mo1 C9 41.91(13)
C2 C1 Mo1 C7 138.43(9)
C5 C1 Mo1 C7 22.65(11)
C2 C1 Mo1 C6 8.23(14)
C5 C1 Mo1 C6 -107.56(11)
C2 C1 Mo1 C8 -78.72(9)
C5 C1 Mo1 C8 165.49(9)
C2 C1 Mo1 C4 78.02(9)
C5 C1 Mo1 C4 -37.76(8)
C2 C1 Mo1 C5 115.78(12)
C2 C1 Mo1 C10 -141.55(9)
C5 C1 Mo1 C10 102.67(8)
C2 C1 Mo1 C3 36.45(8)
C5 C1 Mo1 C3 -79.33(9)
C5 C1 Mo1 C2 -115.78(12)
C2 C1 Mo1 C9 -109.64(9)
C5 C1 Mo1 C9 134.58(8)
C1 C2 Mo1 C7 -80.27(13)
C3 C2 Mo1 C7 37.42(15)
C1 C2 Mo1 C6 -174.95(9)
C3 C2 Mo1 C6 -57.26(10)
C1 C2 Mo1 C8 101.37(9)
C3 C2 Mo1 C8 -140.95(9)
C1 C2 Mo1 C4 -80.09(9)
C3 C2 Mo1 C4 37.60(9)
C1 C2 Mo1 C5 -37.76(8)
C3 C2 Mo1 C5 79.93(9)
C1 C2 Mo1 C10 45.98(10)
C3 C2 Mo1 C10 163.67(8)
C1 C2 Mo1 C3 -117.69(13)
C3 C2 Mo1 C1 117.69(13)
C1 C2 Mo1 C9 86.10(9)
C3 C2 Mo1 C9 -156.21(8)
N1 C9 Mo1 C7 -44.28(12)
C8 C9 Mo1 C7 -159.17(9)
C10 C9 Mo1 C7 69.02(8)
N1 C9 Mo1 C6 30.48(12)
C8 C9 Mo1 C6 -84.42(9)
C10 C9 Mo1 C6 143.78(8)
N1 C9 Mo1 C8 114.90(15)
C10 C9 Mo1 C8 -131.80(12)
N1 C9 Mo1 C4 -148.6(2)
C8 C9 Mo1 C4 96.5(2)
C10 C9 Mo1 C4 -35.3(2)
N1 C9 Mo1 C5 -146.84(11)
C8 C9 Mo1 C5 98.27(9)
C10 C9 Mo1 C5 -33.54(10)
N1 C9 Mo1 C10 -113.30(14)
C8 C9 Mo1 C10 131.80(12)
N1 C9 Mo1 C3 116.99(12)
C8 C9 Mo1 C3 2.10(13)
C10 C9 Mo1 C3 -129.71(10)
N1 C9 Mo1 C1 179.78(11)
C8 C9 Mo1 C1 64.88(9)
C10 C9 Mo1 C1 -66.92(8)
N1 C9 Mo1 C2 142.55(11)
C8 C9 Mo1 C2 27.66(10)
C10 C9 Mo1 C2 -104.15(8)
C8 C9 N1 C12 166.80(13)
C10 C9 N1 C12 -1.6(2)
Mo1 C9 N1 C12 82.40(15)
C8 C9 N1 C15 4.5(2)
C10 C9 N1 C15 -163.97(13)
Mo1 C9 N1 C15 -79.93(15)
C13 C12 N1 C9 -179.76(12)
C13 C12 N1 C15 -15.59(15)
C14 C15 N1 C9 155.16(13)
C14 C15 N1 C12 -8.98(15)
O3 C11 N2 C16 -178.77(12)
C10 C11 N2 C16 3.53(19)
O3 C11 N2 C19 2.53(19)
C10 C11 N2 C19 -175.17(12)
C17 C16 N2 C11 163.59(13)
C17 C16 N2 C19 -17.64(15)
C18 C19 N2 C11 172.37(12)
C18 C19 N2 C16 -6.51(15)
